data_7703973
loop_
_publ_author_name
'Mandal, Arnab'
'Dasgupta, Sanchari'
'Adhikary, Amit'
'Samanta, Debabrata'
'Zangrando, Ennio'
'Das, Debasis'

_publ_section_title
;
 Synthesis of Mn<sub>3</sub>O<sub>4</sub> nanozymes from structurally
 characterized phenoxazinone synthase models based on manganese(iii)
 Schiff base complexes.
;
_journal_issue 18
_journal_name_full 'Dalton transactions (Cambridge, England : 2003)'
_journal_page_first 5999
_journal_page_last 6011
_journal_paper_doi 10.1039/d0dt00355g
_journal_volume 49
_journal_year 2020
_chemical_formula_moiety 'C12 H20 Mn N2 O4, Cl'
_chemical_formula_sum 'C12 H20 Cl Mn N2 O4'
_chemical_formula_weight 346.69
_space_group_crystal_system orthorhombic
_space_group_IT_number 61
_space_group_name_Hall '-P 2ac 2ab'
_space_group_name_H-M_alt 'P b c a'
_atom_sites_solution_hydrogens mixed
_audit_creation_method SHELXL-2018/3
_audit_update_record
;
2020-03-18 deposited with the CCDC.	2020-04-03 downloaded from the CCDC.
;
_cell_angle_alpha 90
_cell_angle_beta 90
_cell_angle_gamma 90
_cell_formula_units_Z 8
_cell_length_a 18.4286(4)
_cell_length_b 7.7670(2)
_cell_length_c 20.6985(5)
_cell_measurement_reflns_used 9866
_cell_measurement_temperature 296(2)
_cell_measurement_theta_max 27.98
_cell_measurement_theta_min 2.21
_cell_volume 2962.68(12)
_computing_cell_refinement 'BRUKER SMART'
_computing_data_collection 'BRUKER SMART'
_computing_data_reduction 'BRUKER SAINT'
_computing_molecular_graphics 'Diamond. Ver. 3.2k. (Putz & Brandernburg, 2014)'
_computing_publication_material 'WinGX publication routines (Farrugia, 2012)'
_computing_structure_refinement 'SHELXL-2018/3 (Sheldrick, 2018)'
_computing_structure_solution 'SHELXS-2013/1 (Sheldrick, 2008)'
_diffrn_ambient_temperature 296(2)
_diffrn_measured_fraction_theta_full 1.000
_diffrn_measured_fraction_theta_max 0.999
_diffrn_measurement_device_type 'Bruker APEX-II CCD'
_diffrn_measurement_method '\f and \w scans'
_diffrn_radiation_type MoK\a
_diffrn_radiation_wavelength 0.71073
_diffrn_reflns_av_R_equivalents 0.0326
_diffrn_reflns_av_unetI/netI 0.0189
_diffrn_reflns_Laue_measured_fraction_full 1.000
_diffrn_reflns_Laue_measured_fraction_max 0.999
_diffrn_reflns_limit_h_max 24
_diffrn_reflns_limit_h_min -24
_diffrn_reflns_limit_k_max 10
_diffrn_reflns_limit_k_min -9
_diffrn_reflns_limit_l_max 27
_diffrn_reflns_limit_l_min -27
_diffrn_reflns_number 43903
_diffrn_reflns_point_group_measured_fraction_full 1.000
_diffrn_reflns_point_group_measured_fraction_max 0.999
_diffrn_reflns_theta_full 25.242
_diffrn_reflns_theta_max 28.135
_diffrn_reflns_theta_min 1.968
_diffrn_source 'fine-focus sealed tube'
_exptl_absorpt_coefficient_mu 1.085
_exptl_absorpt_correction_T_max 0.758
_exptl_absorpt_correction_T_min 0.701
_exptl_absorpt_correction_type multi-scan
_exptl_absorpt_process_details 'BRUKER SADABS'
_exptl_crystal_colour Black
_exptl_crystal_density_diffrn 1.555
_exptl_crystal_description Block
_exptl_crystal_F_000 1440
_exptl_crystal_size_max 0.30
_exptl_crystal_size_mid 0.28
_exptl_crystal_size_min 0.28
_refine_diff_density_max 0.339
_refine_diff_density_min -0.260
_refine_diff_density_rms 0.052
_refine_ls_extinction_method none
_refine_ls_goodness_of_fit_ref 1.043
_refine_ls_hydrogen_treatment mixed
_refine_ls_matrix_type full
_refine_ls_number_parameters 196
_refine_ls_number_reflns 3615
_refine_ls_number_restraints 4
_refine_ls_restrained_S_all 1.044
_refine_ls_R_factor_all 0.0412
_refine_ls_R_factor_gt 0.0281
_refine_ls_shift/su_max 0.002
_refine_ls_shift/su_mean 0.000
_refine_ls_structure_factor_coef Fsqd
_refine_ls_weighting_details 'w=1/[\s^2^(Fo^2^)+(0.0326P)^2^+1.1740P] where P=(Fo^2^+2Fc^2^)/3'
_refine_ls_weighting_scheme calc
_refine_ls_wR_factor_gt 0.0672
_refine_ls_wR_factor_ref 0.0728
_reflns_Friedel_coverage 0.000
_reflns_number_gt 2911
_reflns_number_total 3615
_reflns_threshold_expression 'I > 2\s(I)'
_cod_data_source_file d0dt00355g2.cif
_cod_data_source_block Complex_1
_cod_depositor_comments
;
The following automatic conversions were performed:

data item '_exptl_absorpt_correction_type' value 'MULTI-SCAN' was
changed to 'multi-scan' in accordance with the
/home/data/users/saulius/crontab/automatic-downloads/rss-feeds/RSC/lib/dictionaries/cif_core.dic
dictionary named 'cif_core.dic' version 2.4.2 last updated on
2011-04-26.

Automatic conversion script
Id: cif_fix_values 7556 2019-12-06 15:28:31Z antanas 

 Adding full bibliography for 7703971--7703973.cif.
;
_cod_database_code 7703973
_shelx_shelxl_version_number 2018/3
_shelx_space_group_comment
;
The symmetry employed for this shelxl refinement is uniquely defined
by the following loop, which should always be used as a source of
symmetry information in preference to the above space-group names.
They are only intended as comments.
;

loop_
_space_group_symop_operation_xyz
'x, y, z'
'x+1/2, -y+1/2, -z'
'-x, y+1/2, -z+1/2'
'-x+1/2, -y, z+1/2'
'-x, -y, -z'
'-x-1/2, y-1/2, z'
'x, -y-1/2, z-1/2'
'x-1/2, y, -z-1/2'

loop_
_atom_site_label
_atom_site_type_symbol
_atom_site_fract_x
_atom_site_fract_y
_atom_site_fract_z
_atom_site_U_iso_or_equiv
_atom_site_adp_type
_atom_site_occupancy
_atom_site_site_symmetry_order
_atom_site_calc_flag
_atom_site_refinement_flags_posn
_atom_site_refinement_flags_adp
_atom_site_refinement_flags_occupancy
_atom_site_disorder_assembly
_atom_site_disorder_group
Mn1 Mn 0.57774(2) 0.67868(3) 0.29813(2) 0.02192(8) Uani 1 1 d . . . . .
Cl1 Cl 0.58429(3) 0.22316(6) 0.42406(2) 0.04337(13) Uani 1 1 d . . . . .
O1 O 0.58656(6) 0.69850(15) 0.20818(5) 0.0280(3) Uani 1 1 d . . . . .
O2 O 0.47545(6) 0.66453(15) 0.29287(5) 0.0291(3) Uani 1 1 d . . . . .
O3 O 0.59095(7) 0.39027(16) 0.28888(6) 0.0325(3) Uani 1 1 d D . . . .
H3A H 0.5675(11) 0.333(3) 0.2624(10) 0.049 Uiso 1 1 d D U . . .
H3B H 0.5862(11) 0.339(3) 0.3234(9) 0.049 Uiso 1 1 d D U . . .
O4 O 0.57784(8) 0.96624(16) 0.30668(7) 0.0401(3) Uani 1 1 d D . . . .
H4A H 0.5735(12) 1.019(3) 0.3404(9) 0.060 Uiso 1 1 d D U . . .
H4B H 0.5612(12) 1.021(3) 0.2766(10) 0.060 Uiso 1 1 d D U . . .
N1 N 0.68627(7) 0.68743(17) 0.30823(6) 0.0263(3) Uani 1 1 d . . . . .
N2 N 0.56251(8) 0.64361(19) 0.39572(7) 0.0277(3) Uani 1 1 d . . . . .
H2A H 0.5661(10) 0.540(3) 0.4023(9) 0.033 Uiso 1 1 d . U . . .
C1 C 0.63661(9) 0.6148(2) 0.17463(8) 0.0252(3) Uani 1 1 d . . . . .
C2 C 0.62237(10) 0.5715(2) 0.11021(8) 0.0317(4) Uani 1 1 d . . . . .
H2 H 0.578333 0.602805 0.091662 0.038 Uiso 1 1 calc R U . . .
C3 C 0.67275(11) 0.4832(2) 0.07397(9) 0.0403(4) Uani 1 1 d . . . . .
H3 H 0.661760 0.452841 0.031618 0.048 Uiso 1 1 calc R U . . .
C4 C 0.73991(11) 0.4386(2) 0.09983(9) 0.0428(5) Uani 1 1 d . . . . .
H4 H 0.773421 0.377624 0.075210 0.051 Uiso 1 1 calc R U . . .
C5 C 0.75598(10) 0.4855(2) 0.16185(9) 0.0350(4) Uani 1 1 d . . . . .
H5 H 0.801373 0.458826 0.178737 0.042 Uiso 1 1 calc R U . . .
C6 C 0.70555(9) 0.5728(2) 0.20061(8) 0.0271(3) Uani 1 1 d . . . . .
C7 C 0.72799(9) 0.6299(2) 0.26353(8) 0.0292(4) Uani 1 1 d . . . . .
H7 H 0.777338 0.624769 0.272715 0.035 Uiso 1 1 calc R U . . .
C8 C 0.71919(10) 0.7612(3) 0.36677(8) 0.0363(4) Uani 1 1 d . . . . .
H8A H 0.709969 0.884103 0.367465 0.044 Uiso 1 1 calc R U . . .
H8B H 0.771324 0.744686 0.364837 0.044 Uiso 1 1 calc R U . . .
C9 C 0.69089(10) 0.6827(2) 0.42884(9) 0.0378(4) Uani 1 1 d . . . . .
H9A H 0.696205 0.558657 0.426424 0.045 Uiso 1 1 calc R U . . .
H9B H 0.720561 0.723045 0.464475 0.045 Uiso 1 1 calc R U . . .
C10 C 0.61232(10) 0.7248(2) 0.44311(8) 0.0349(4) Uani 1 1 d . . . . .
H10A H 0.600241 0.684901 0.486194 0.042 Uiso 1 1 calc R U . . .
H10B H 0.605722 0.848695 0.442110 0.042 Uiso 1 1 calc R U . . .
C11 C 0.48572(10) 0.6918(3) 0.40749(9) 0.0385(4) Uani 1 1 d . . . . .
H11A H 0.480928 0.816032 0.409552 0.046 Uiso 1 1 calc R U . . .
H11B H 0.469186 0.643635 0.448150 0.046 Uiso 1 1 calc R U . . .
C12 C 0.44116(10) 0.6213(3) 0.35243(9) 0.0375(4) Uani 1 1 d . . . . .
H12A H 0.437110 0.497236 0.356323 0.045 Uiso 1 1 calc R U . . .
H12B H 0.392697 0.669943 0.353693 0.045 Uiso 1 1 calc R U . . .

loop_
_atom_site_aniso_label
_atom_site_aniso_U_11
_atom_site_aniso_U_22
_atom_site_aniso_U_33
_atom_site_aniso_U_23
_atom_site_aniso_U_13
_atom_site_aniso_U_12
Mn1 0.02448(13) 0.02143(13) 0.01985(13) -0.00051(9) -0.00302(9) 0.00037(10)
Cl1 0.0672(3) 0.0344(2) 0.0285(2) 0.00204(18) -0.0008(2) 0.0021(2)
O1 0.0299(6) 0.0325(6) 0.0217(6) 0.0015(5) -0.0015(4) 0.0057(5)
O2 0.0257(6) 0.0334(6) 0.0283(6) -0.0008(5) -0.0016(5) 0.0014(5)
O3 0.0468(7) 0.0220(6) 0.0289(7) 0.0004(5) -0.0047(6) -0.0055(5)
O4 0.0640(9) 0.0220(6) 0.0344(7) -0.0015(5) -0.0119(7) 0.0066(6)
N1 0.0268(7) 0.0268(7) 0.0252(7) 0.0015(6) -0.0049(5) -0.0033(6)
N2 0.0366(8) 0.0235(7) 0.0231(7) -0.0014(6) -0.0014(6) 0.0025(6)
C1 0.0311(8) 0.0198(7) 0.0246(8) 0.0035(6) 0.0016(7) -0.0024(7)
C2 0.0372(9) 0.0313(9) 0.0266(9) 0.0027(7) -0.0033(7) -0.0034(8)
C3 0.0564(12) 0.0388(10) 0.0257(9) -0.0046(8) 0.0047(8) -0.0027(9)
C4 0.0524(12) 0.0391(11) 0.0371(10) -0.0027(8) 0.0128(9) 0.0080(10)
C5 0.0328(9) 0.0330(9) 0.0392(10) 0.0049(8) 0.0056(8) 0.0037(8)
C6 0.0292(8) 0.0245(8) 0.0276(8) 0.0028(6) 0.0013(6) -0.0016(7)
C7 0.0241(8) 0.0303(8) 0.0333(9) 0.0051(7) -0.0033(7) -0.0014(7)
C8 0.0358(9) 0.0406(10) 0.0325(9) -0.0044(8) -0.0109(8) -0.0083(8)
C9 0.0440(10) 0.0422(11) 0.0271(9) -0.0025(8) -0.0124(8) 0.0024(9)
C10 0.0479(11) 0.0344(9) 0.0225(9) -0.0061(7) -0.0052(7) 0.0006(8)
C11 0.0382(10) 0.0459(11) 0.0313(9) -0.0059(8) 0.0067(8) 0.0040(9)
C12 0.0321(9) 0.0446(11) 0.0358(10) -0.0039(8) 0.0071(8) -0.0006(9)

loop_
_atom_type_symbol
_atom_type_description
_atom_type_scat_dispersion_real
_atom_type_scat_dispersion_imag
_atom_type_scat_source
C C 0.0033 0.0016 'International Tables Vol C Tables 4.2.6.8 and 6.1.1.4'
H H 0.0000 0.0000 'International Tables Vol C Tables 4.2.6.8 and 6.1.1.4'
N N 0.0061 0.0033 'International Tables Vol C Tables 4.2.6.8 and 6.1.1.4'
O O 0.0106 0.0060 'International Tables Vol C Tables 4.2.6.8 and 6.1.1.4'
Cl Cl 0.1484 0.1585 'International Tables Vol C Tables 4.2.6.8 and 6.1.1.4'
Mn Mn 0.3368 0.7283 'International Tables Vol C Tables 4.2.6.8 and 6.1.1.4'

loop_
_geom_angle_atom_site_label_1
_geom_angle_atom_site_label_2
_geom_angle_atom_site_label_3
_geom_angle
_geom_angle_site_symmetry_1
_geom_angle_site_symmetry_3
_geom_angle_publ_flag
O1 Mn1 O2 91.95(5) . . ?
O1 Mn1 N1 90.81(5) . . ?
O2 Mn1 N1 177.00(5) . . ?
O1 Mn1 N2 175.90(6) . . ?
O2 Mn1 N2 85.00(5) . . ?
N1 Mn1 N2 92.18(6) . . ?
O1 Mn1 O4 89.80(5) . . ?
O2 Mn1 O4 93.63(5) . . ?
N1 Mn1 O4 87.55(5) . . ?
N2 Mn1 O4 93.13(6) . . ?
O1 Mn1 O3 89.30(5) . . ?
O2 Mn1 O3 92.57(5) . . ?
N1 Mn1 O3 86.28(5) . . ?
N2 Mn1 O3 88.09(5) . . ?
O4 Mn1 O3 173.76(5) . . ?
C1 O1 Mn1 122.71(10) . . ?
C12 O2 Mn1 113.94(10) . . ?
Mn1 O3 H3A 122.2(15) . . ?
Mn1 O3 H3B 113.1(16) . . ?
H3A O3 H3B 105(2) . . ?
Mn1 O4 H4A 124.9(17) . . ?
Mn1 O4 H4B 117.3(17) . . ?
H4A O4 H4B 111(2) . . ?
C7 N1 C8 118.83(14) . . ?
C7 N1 Mn1 120.59(11) . . ?
C8 N1 Mn1 120.58(11) . . ?
C11 N2 C10 111.97(14) . . ?
C11 N2 Mn1 104.95(10) . . ?
C10 N2 Mn1 120.55(12) . . ?
C11 N2 H2A 107.3(13) . . ?
C10 N2 H2A 104.9(13) . . ?
Mn1 N2 H2A 106.4(14) . . ?
O1 C1 C2 119.11(15) . . ?
O1 C1 C6 122.55(14) . . ?
C2 C1 C6 118.29(15) . . ?
C3 C2 C1 120.81(16) . . ?
C3 C2 H2 119.6 . . ?
C1 C2 H2 119.6 . . ?
C2 C3 C4 120.94(17) . . ?
C2 C3 H3 119.5 . . ?
C4 C3 H3 119.5 . . ?
C5 C4 C3 119.16(17) . . ?
C5 C4 H4 120.4 . . ?
C3 C4 H4 120.4 . . ?
C4 C5 C6 121.51(17) . . ?
C4 C5 H5 119.2 . . ?
C6 C5 H5 119.2 . . ?
C5 C6 C1 119.21(15) . . ?
C5 C6 C7 118.50(15) . . ?
C1 C6 C7 122.06(15) . . ?
N1 C7 C6 126.06(15) . . ?
N1 C7 H7 117.0 . . ?
C6 C7 H7 117.0 . . ?
N1 C8 C9 113.58(14) . . ?
N1 C8 H8A 108.8 . . ?
C9 C8 H8A 108.8 . . ?
N1 C8 H8B 108.8 . . ?
C9 C8 H8B 108.8 . . ?
H8A C8 H8B 107.7 . . ?
C10 C9 C8 114.09(15) . . ?
C10 C9 H9A 108.7 . . ?
C8 C9 H9A 108.7 . . ?
C10 C9 H9B 108.7 . . ?
C8 C9 H9B 108.7 . . ?
H9A C9 H9B 107.6 . . ?
N2 C10 C9 111.77(14) . . ?
N2 C10 H10A 109.3 . . ?
C9 C10 H10A 109.3 . . ?
N2 C10 H10B 109.3 . . ?
C9 C10 H10B 109.3 . . ?
H10A C10 H10B 107.9 . . ?
N2 C11 C12 107.68(14) . . ?
N2 C11 H11A 110.2 . . ?
C12 C11 H11A 110.2 . . ?
N2 C11 H11B 110.2 . . ?
C12 C11 H11B 110.2 . . ?
H11A C11 H11B 108.5 . . ?
O2 C12 C11 109.08(15) . . ?
O2 C12 H12A 109.9 . . ?
C11 C12 H12A 109.9 . . ?
O2 C12 H12B 109.9 . . ?
C11 C12 H12B 109.9 . . ?
H12A C12 H12B 108.3 . . ?

loop_
_geom_bond_atom_site_label_1
_geom_bond_atom_site_label_2
_geom_bond_distance
_geom_bond_site_symmetry_2
_geom_bond_publ_flag
Mn1 O1 1.8754(11) . ?
Mn1 O2 1.8914(11) . ?
Mn1 N1 2.0121(13) . ?
Mn1 N2 2.0573(14) . ?
Mn1 O4 2.2405(13) . ?
Mn1 O3 2.2615(13) . ?
O1 C1 1.3248(19) . ?
O2 C12 1.425(2) . ?
O3 H3A 0.828(15) . ?
O3 H3B 0.823(16) . ?
O4 H4A 0.814(16) . ?
O4 H4B 0.815(16) . ?
N1 C7 1.283(2) . ?
N1 C8 1.471(2) . ?
N2 C11 1.484(2) . ?
N2 C10 1.484(2) . ?
N2 H2A 0.82(2) . ?
C1 C2 1.400(2) . ?
C1 C6 1.418(2) . ?
C2 C3 1.377(3) . ?
C2 H2 0.9300 . ?
C3 C4 1.392(3) . ?
C3 H3 0.9300 . ?
C4 C5 1.367(3) . ?
C4 H4 0.9300 . ?
C5 C6 1.403(2) . ?
C5 H5 0.9300 . ?
C6 C7 1.437(2) . ?
C7 H7 0.9300 . ?
C8 C9 1.514(3) . ?
C8 H8A 0.9700 . ?
C8 H8B 0.9700 . ?
C9 C10 1.514(3) . ?
C9 H9A 0.9700 . ?
C9 H9B 0.9700 . ?
C10 H10A 0.9700 . ?
C10 H10B 0.9700 . ?
C11 C12 1.508(3) . ?
C11 H11A 0.9700 . ?
C11 H11B 0.9700 . ?
C12 H12A 0.9700 . ?
C12 H12B 0.9700 . ?

loop_
_geom_hbond_atom_site_label_D
_geom_hbond_atom_site_label_H
_geom_hbond_atom_site_label_A
_geom_hbond_distance_DH
_geom_hbond_distance_HA
_geom_hbond_distance_DA
_geom_hbond_angle_DHA
_geom_hbond_site_symmetry_A
_geom_hbond_publ_flag
O3 H3A O2 0.828(15) 1.909(16) 2.7267(17) 169(2) 3_645 yes
O3 H3B Cl1 0.823(16) 2.270(16) 3.0868(13) 172(2) . yes
O4 H4A Cl1 0.814(16) 2.355(17) 3.1461(14) 164(2) 1_565 yes
O4 H4B O2 0.815(16) 1.940(16) 2.7537(17) 176(2) 3_655 yes
N2 H2A Cl1 0.82(2) 2.52(2) 3.3422(15) 176.9(18) . yes
C8 H8B Cl1 0.97 2.93 3.8220(19) 152.7 6_765 yes
C10 H10B Cl1 0.97 2.96 3.9247(19) 173.9 1_565 yes

loop_
_geom_torsion_atom_site_label_1
_geom_torsion_atom_site_label_2
_geom_torsion_atom_site_label_3
_geom_torsion_atom_site_label_4
_geom_torsion
_geom_torsion_site_symmetry_1
_geom_torsion_site_symmetry_2
_geom_torsion_site_symmetry_3
_geom_torsion_site_symmetry_4
_geom_torsion_publ_flag
O2 Mn1 O1 C1 -137.17(12) . . . . ?
N1 Mn1 O1 C1 41.66(12) . . . . ?
O4 Mn1 O1 C1 129.21(12) . . . . ?
O3 Mn1 O1 C1 -44.62(12) . . . . ?
O1 Mn1 O2 C12 171.18(12) . . . . ?
N2 Mn1 O2 C12 -6.07(12) . . . . ?
O4 Mn1 O2 C12 -98.90(12) . . . . ?
O3 Mn1 O2 C12 81.79(12) . . . . ?
Mn1 O1 C1 C2 151.62(12) . . . . ?
Mn1 O1 C1 C6 -30.9(2) . . . . ?
O1 C1 C2 C3 -179.40(16) . . . . ?
C6 C1 C2 C3 3.0(2) . . . . ?
C1 C2 C3 C4 -1.7(3) . . . . ?
C2 C3 C4 C5 -0.8(3) . . . . ?
C3 C4 C5 C6 1.9(3) . . . . ?
C4 C5 C6 C1 -0.6(3) . . . . ?
C4 C5 C6 C7 -175.23(17) . . . . ?
O1 C1 C6 C5 -179.37(15) . . . . ?
C2 C1 C6 C5 -1.9(2) . . . . ?
O1 C1 C6 C7 -4.9(2) . . . . ?
C2 C1 C6 C7 172.56(15) . . . . ?
C8 N1 C7 C6 -172.24(16) . . . . ?
Mn1 N1 C7 C6 7.3(2) . . . . ?
C5 C6 C7 N1 -168.75(17) . . . . ?
C1 C6 C7 N1 16.8(3) . . . . ?
C7 N1 C8 C9 -127.18(18) . . . . ?
Mn1 N1 C8 C9 53.33(19) . . . . ?
N1 C8 C9 C10 -68.0(2) . . . . ?
C11 N2 C10 C9 -177.06(15) . . . . ?
Mn1 N2 C10 C9 -52.93(18) . . . . ?
C8 C9 C10 N2 67.2(2) . . . . ?
C10 N2 C11 C12 173.12(15) . . . . ?
Mn1 N2 C11 C12 40.67(17) . . . . ?
Mn1 O2 C12 C11 31.03(18) . . . . ?
N2 C11 C12 O2 -47.8(2) . . . . ?
